data_1516734
loop_
_publ_author_name
'Clark, Joanna L.'
'Peinado, Jessica'
'Stezowski, John J.'
'Vold, Robert L.'
'Huang, Yuanyuan'
'Hoatson, Gina L.'

_publ_section_title
;
 Molecular recognition in cyclodextrin complexes of amino acid
 derivatives: the effects of kinetic energy on the molecular recognition
 of a pseudopeptide in a nonconstraining host environment as revealed by a
 temperature-dependent crystallographic study.
;
_journal_issue 51
_journal_name_full 'The journal of physical chemistry. B'
_journal_page_first 26375
_journal_page_last 26387
_journal_paper_doi 10.1021/jp0652244
_journal_volume 110
_journal_year 2006
_chemical_formula_sum 'C108 H170 N2 O100'
_chemical_formula_weight 3096.46
_chemical_name_common N-acetyl-L-phe-methylester/Beta-Cyclodextrin
_chemical_name_systematic
; 
 ? 
;
_space_group_IT_number 1
_symmetry_space_group_name_Hall 'P 1'
_symmetry_space_group_name_H-M 'P 1'
_atom_sites_solution_hydrogens geom
_atom_sites_solution_primary direct
_atom_sites_solution_secondary difmap
_audit_creation_method SHELXL-97
_cell_angle_alpha 104.07(3)
_cell_angle_beta 113.02(3)
_cell_angle_gamma 98.53(3)
_cell_formula_units_Z 1
_cell_length_a 18.071(4)
_cell_length_b 15.375(3)
_cell_length_c 15.554(3)
_cell_measurement_temperature 270(2)
_cell_volume 3711.9(19)
_computing_cell_refinement MARXDS/MARSCALE
_computing_data_collection MARXDS/MARSCALE
_computing_data_reduction MARXDS/MARSCALE
_computing_molecular_graphics 'InsightII-98.0 MSI'
_computing_publication_material 'SHELXL-97 (Sheldrick, 1997)'
_computing_structure_refinement 'SHELXL-97 (Sheldrick, 1997)'
_computing_structure_solution 'SHELXS-97 (Sheldrick, 1990)'
_diffrn_ambient_temperature 271(2)
_diffrn_measured_fraction_theta_full 0.871
_diffrn_measured_fraction_theta_max 0.871
_diffrn_measurement_device_type 'MarResearch Image Plate 18cm'
_diffrn_measurement_method oscillation
_diffrn_radiation_monochromator graphite
_diffrn_radiation_source 'Bruker AXS rotating anode'
_diffrn_radiation_type AgK\a
_diffrn_radiation_wavelength 0.56080
_diffrn_reflns_av_R_equivalents 0.0405
_diffrn_reflns_av_sigmaI/netI 0.0424
_diffrn_reflns_limit_h_max 23
_diffrn_reflns_limit_h_min 0
_diffrn_reflns_limit_k_max 19
_diffrn_reflns_limit_k_min -19
_diffrn_reflns_limit_l_max 18
_diffrn_reflns_limit_l_min -18
_diffrn_reflns_number 28290
_diffrn_reflns_theta_full 21.13
_diffrn_reflns_theta_max 21.13
_diffrn_reflns_theta_min 3.49
_exptl_absorpt_coefficient_mu 0.074
_exptl_absorpt_correction_type 'not applied'
_exptl_crystal_colour colorless
_exptl_crystal_density_diffrn 1.385
_exptl_crystal_density_method 'not measured'
_exptl_crystal_description parallelepiped
_exptl_crystal_F_000 1632
_exptl_crystal_size_max 0.5
_exptl_crystal_size_mid 0.4
_exptl_crystal_size_min 0.2
_refine_diff_density_max 0.688
_refine_diff_density_min -0.568
_refine_diff_density_rms 0.095
_refine_ls_abs_structure_details 'Flack H D (1983), Acta Cryst. A39, 876-881'
_refine_ls_abs_structure_Flack -0.6(13)
_refine_ls_extinction_coef 0.114(9)
_refine_ls_extinction_expression Fc^*^=kFc[1+0.001xFc^2^\l^3^/sin(2\q)]^-1/4^
_refine_ls_extinction_method SHELXL
_refine_ls_goodness_of_fit_ref 1.104
_refine_ls_hydrogen_treatment mixed
_refine_ls_matrix_type fullcycle
_refine_ls_number_parameters 1656
_refine_ls_number_reflns 14369
_refine_ls_number_restraints 62
_refine_ls_restrained_S_all 1.103
_refine_ls_R_factor_all 0.1010
_refine_ls_R_factor_gt 0.0896
_refine_ls_shift/su_max 0.281
_refine_ls_shift/su_mean 0.030
_refine_ls_structure_factor_coef Fsqd
_refine_ls_weighting_details 'calc w=1/[\s^2^(Fo^2^)+(0.1946P)^2^+0.4648P] where P=(Fo^2^+2Fc^2^)/3'
_refine_ls_weighting_scheme calc
_refine_ls_wR_factor_gt 0.2360
_refine_ls_wR_factor_ref 0.2514
_reflns_number_gt 12178
_reflns_number_total 14369
_reflns_threshold_expression >2sigma(I)
_cod_data_source_file jp0652244si20061206_020454.cif
_cod_data_source_block N-Ac-L-phe-OME_(270K)
_cod_depositor_comments
;
The following automatic conversions were performed:
'_atom_site_symetry_multiplicity' tag replaced with
'_atom_site_symmetry_multiplicity'.

Automatic conversion script
Id: cif_correct_tags 1440 2010-10-19 06:21:57Z saulius 
;
_cod_original_cell_volume 3711.9(13)
_cod_database_code 1516734

loop_
_symmetry_equiv_pos_as_xyz
'x, y, z'

loop_
_atom_site_label
_atom_site_type_symbol
_atom_site_fract_x
_atom_site_fract_y
_atom_site_fract_z
_atom_site_U_iso_or_equiv
_atom_site_adp_type
_atom_site_occupancy
_atom_site_symmetry_multiplicity
_atom_site_calc_flag
_atom_site_refinement_flags
_atom_site_disorder_assembly
_atom_site_disorder_group
C1_1 C 0.2000(3) 0.0031(4) 0.2538(4) 0.0348(9) Uani 1 1 d . A .
H1_1 H 0.1871 -0.0539 0.2689 0.042 Uiso 1 1 calc R . .
C2_1 C 0.2681(3) -0.0003(4) 0.2182(4) 0.0361(10) Uani 1 1 d . . .
H2_1 H 0.2473 -0.0556 0.1593 0.043 Uiso 1 1 calc R . .
C3_1 C 0.2860(3) 0.0858(4) 0.1897(4) 0.0355(10) Uani 1 1 d . . .
H3_1 H 0.3085 0.1418 0.2482 0.043 Uiso 1 1 calc R . .
C4_1 C 0.2049(3) 0.0908(4) 0.1119(4) 0.0390(11) Uani 1 1 d . . .
H4_1 H 0.1850 0.0375 0.0513 0.047 Uiso 1 1 calc R . .
C5_1 C 0.1383(4) 0.0896(5) 0.1496(5) 0.0490(13) Uani 1 1 d . A .
H5_1 H 0.1588 0.1448 0.2085 0.059 Uiso 1 1 calc R . .
C6_1 C 0.0552(6) 0.0907(7) 0.0786(7) 0.0694(19) Uiso 1 1 d . . .
O6A_1 O 0.0217(5) 0.0115(5) -0.0048(6) 0.0582(15) Uiso 0.70 1 d P A 1
O6B_1 O -0.0067(16) 0.0567(18) 0.0797(19) 0.082(6) Uiso 0.30 1 d P A 2
O2_1 O 0.3413(3) -0.0077(3) 0.2927(3) 0.0429(8) Uani 1 1 d . . .
O3_1 O 0.3447(3) 0.0803(4) 0.1502(4) 0.0519(10) Uani 1 1 d . . .
O4_1 O 0.2209(2) 0.1750(3) 0.0913(3) 0.0368(7) Uani 1 1 d . . .
O5_1 O 0.1274(3) 0.0089(3) 0.1790(3) 0.0457(9) Uani 1 1 d . . .
C1_2 C 0.1993(3) 0.1713(4) -0.0072(4) 0.0362(10) Uani 1 1 d . . .
H1_2 H 0.1833 0.1061 -0.0488 0.043 Uiso 1 1 calc R . .
C2_2 C 0.2762(3) 0.2241(4) -0.0100(4) 0.0370(10) Uani 1 1 d . . .
H2_2 H 0.2613 0.2223 -0.0782 0.044 Uiso 1 1 calc R . .
C3_2 C 0.3015(3) 0.3245(4) 0.0545(4) 0.0333(9) Uani 1 1 d . . .
H3_2 H 0.3164 0.3279 0.1232 0.040 Uiso 1 1 calc R . .
C4_2 C 0.2279(3) 0.3647(3) 0.0169(3) 0.0285(8) Uani 1 1 d . . .
H4_2 H 0.2175 0.3690 -0.0484 0.034 Uiso 1 1 calc R . .
C5_2 C 0.1489(3) 0.3063(4) 0.0114(4) 0.0333(9) Uani 1 1 d . . .
H5_2 H 0.1554 0.3123 0.0784 0.040 Uiso 1 1 calc R . .
C6_2 C 0.0720(3) 0.3353(4) -0.0446(4) 0.0400(11) Uani 1 1 d . . .
H6A_2 H 0.0223 0.2920 -0.0542 0.048 Uiso 1 1 calc R . .
H6B_2 H 0.0751 0.3968 -0.0061 0.048 Uiso 1 1 calc R . .
O2_2 O 0.3413(3) 0.1813(3) 0.0193(4) 0.0456(9) Uani 1 1 d . . .
O3_2 O 0.3701(3) 0.3777(3) 0.0496(4) 0.0427(8) Uani 1 1 d . . .
O4_2 O 0.2508(2) 0.4563(3) 0.0868(3) 0.0342(7) Uani 1 1 d . . .
O5_2 O 0.1318(2) 0.2098(3) -0.0439(3) 0.0405(8) Uani 1 1 d . . .
O6_2 O 0.0665(3) 0.3362(4) -0.1363(3) 0.0515(10) Uani 1 1 d . . .
C1_3 C 0.2400(3) 0.5310(4) 0.0482(3) 0.0330(9) Uani 1 1 d . . .
H1_3 H 0.2227 0.5079 -0.0232 0.040 Uiso 1 1 calc R . .
C2_3 C 0.3231(3) 0.6059(4) 0.0991(4) 0.0341(9) Uani 1 1 d . . .
H2_3 H 0.3158 0.6563 0.0710 0.041 Uiso 1 1 calc R . .
C3_3 C 0.3489(3) 0.6455(3) 0.2092(3) 0.0293(8) Uani 1 1 d . . .
H3_3 H 0.3579 0.5966 0.2393 0.035 Uiso 1 1 calc R . .
C4_3 C 0.2789(3) 0.6831(4) 0.2225(4) 0.0308(8) Uani 1 1 d . . .
H4_3 H 0.2724 0.7349 0.1964 0.037 Uiso 1 1 calc R . .
C5_3 C 0.1966(3) 0.6047(4) 0.1680(4) 0.0373(10) Uani 1 1 d . . .
H5_3 H 0.2022 0.5549 0.1974 0.045 Uiso 1 1 calc R . .
C6_3 C 0.1242(3) 0.6399(5) 0.1716(5) 0.0547(16) Uani 1 1 d . . .
H6A_3 H 0.0729 0.5900 0.1315 0.066 Uiso 1 1 calc R . .
H6B_3 H 0.1314 0.6584 0.2392 0.066 Uiso 1 1 calc R . .
O2_3 O 0.3844(3) 0.5691(3) 0.0811(3) 0.0404(8) Uani 1 1 d . . .
O3_3 O 0.4231(2) 0.7206(3) 0.2562(3) 0.0417(8) Uani 1 1 d . . .
O4_3 O 0.3004(2) 0.7145(3) 0.3258(3) 0.0300(6) Uani 1 1 d . . .
O5_3 O 0.1783(2) 0.5682(3) 0.0656(3) 0.0401(8) Uani 1 1 d . . .
O6_3 O 0.1174(4) 0.7157(6) 0.1372(5) 0.0819(18) Uani 1 1 d . . .
C1_4 C 0.3011(3) 0.8078(3) 0.3675(4) 0.0288(8) Uani 1 1 d . . .
H1_4 H 0.2948 0.8399 0.3189 0.035 Uiso 1 1 calc R . .
C2_4 C 0.3853(3) 0.8558(4) 0.4580(4) 0.0309(8) Uani 1 1 d . . .
H2_4 H 0.3866 0.9206 0.4867 0.037 Uiso 1 1 calc R . .
C3_4 C 0.3960(3) 0.8085(4) 0.5345(4) 0.0305(8) Uani 1 1 d . . .
H3_4 H 0.3958 0.7439 0.5071 0.037 Uiso 1 1 calc R . .
C4_4 C 0.3234(3) 0.8092(3) 0.5609(4) 0.0284(8) Uani 1 1 d . . .
H4_4 H 0.3276 0.8733 0.5960 0.034 Uiso 1 1 calc R . .
C5_4 C 0.2395(3) 0.7683(4) 0.4683(4) 0.0310(9) Uani 1 1 d . . .
H5_4 H 0.2313 0.7013 0.4399 0.037 Uiso 1 1 calc R . .
C6_4 C 0.1668(3) 0.7831(5) 0.4904(5) 0.0453(12) Uani 1 1 d . . .
H6A_4 H 0.1151 0.7558 0.4297 0.054 Uiso 1 1 calc R . .
H6B_4 H 0.1639 0.7513 0.5362 0.054 Uiso 1 1 calc R . .
O2_4 O 0.4517(2) 0.8560(3) 0.4289(3) 0.0359(7) Uani 1 1 d . . .
O3_4 O 0.4721(2) 0.8553(3) 0.6208(3) 0.0413(8) Uani 1 1 d . . .
O4_4 O 0.3294(2) 0.7545(3) 0.6246(3) 0.0326(7) Uani 1 1 d . . .
O5_4 O 0.2365(2) 0.8114(3) 0.3956(3) 0.0348(7) Uani 1 1 d . . .
O6_4 O 0.1744(3) 0.8794(4) 0.5320(4) 0.0582(11) Uani 1 1 d . . .
C1_5 C 0.3306(3) 0.7957(4) 0.7176(4) 0.0346(9) Uani 1 1 d . B .
H1_5 H 0.3334 0.8619 0.7281 0.042 Uiso 1 1 calc R . .
C2_5 C 0.4087(3) 0.7866(4) 0.7979(4) 0.0352(9) Uani 1 1 d . . .
H2_5 H 0.4100 0.8160 0.8620 0.042 Uiso 1 1 calc R . .
C3_5 C 0.4043(3) 0.6853(4) 0.7859(4) 0.0333(9) Uani 1 1 d . . .
H3_5 H 0.4036 0.6538 0.7226 0.040 Uiso 1 1 calc R . .
C4_5 C 0.3260(3) 0.6393(3) 0.7896(4) 0.0317(9) Uani 1 1 d . . .
H4_5 H 0.3297 0.6660 0.8556 0.038 Uiso 1 1 calc R . .
C5_5 C 0.2487(4) 0.6539(4) 0.7109(5) 0.0400(10) Uani 1 1 d . B .
H5_5 H 0.2385 0.6179 0.6441 0.048 Uiso 1 1 calc R . .
C6_5 C 0.1720(6) 0.6263(6) 0.7281(7) 0.0673(18) Uiso 1 1 d . . .
O6A_5 O 0.0996(8) 0.6322(9) 0.6545(10) 0.085(3) Uiso 0.60 1 d P B 1
O6B_5 O 0.1878(13) 0.6842(14) 0.8239(15) 0.090(5) Uiso 0.40 1 d P B 2
O2_5 O 0.4818(3) 0.8343(3) 0.7979(3) 0.0461(9) Uani 1 1 d . . .
O3_5 O 0.4759(3) 0.6797(3) 0.8661(3) 0.0449(9) Uani 1 1 d . . .
O4_5 O 0.3179(2) 0.5418(3) 0.7675(3) 0.0320(6) Uani 1 1 d . . .
O5_5 O 0.2588(3) 0.7512(3) 0.7218(4) 0.0443(9) Uani 1 1 d . . .
C1_6 C 0.3107(3) 0.5005(3) 0.8368(3) 0.0286(8) Uani 1 1 d . . .
H1_6 H 0.3171 0.5490 0.8954 0.034 Uiso 1 1 calc R . .
C2_6 C 0.3804(3) 0.4526(3) 0.8664(3) 0.0290(8) Uani 1 1 d . . .
H2_6 H 0.3748 0.4220 0.9128 0.035 Uiso 1 1 calc R . .
C3_6 C 0.3714(3) 0.3791(3) 0.7761(4) 0.0319(9) Uani 1 1 d . . .
H3_6 H 0.3763 0.4081 0.7283 0.038 Uiso 1 1 calc R . .
C4_6 C 0.2853(3) 0.3093(3) 0.7300(4) 0.0289(8) Uani 1 1 d . . .
H4_6 H 0.2832 0.2754 0.7753 0.035 Uiso 1 1 calc R . .
C5_6 C 0.2159(3) 0.3589(3) 0.7095(4) 0.0308(8) Uani 1 1 d . . .
H5_6 H 0.2115 0.3831 0.6555 0.037 Uiso 1 1 calc R . .
C6_6 C 0.1317(3) 0.2934(4) 0.6811(4) 0.0394(10) Uani 1 1 d . . .
H6A_6 H 0.0910 0.3290 0.6761 0.047 Uiso 1 1 calc R . .
H6B_6 H 0.1130 0.2475 0.6165 0.047 Uiso 1 1 calc R . .
O2_6 O 0.4602(2) 0.5183(3) 0.9141(3) 0.0361(7) Uani 1 1 d . . .
O3_6 O 0.4338(3) 0.3315(3) 0.8036(3) 0.0445(9) Uani 1 1 d . . .
O4_6 O 0.2736(2) 0.2449(3) 0.6394(3) 0.0359(7) Uani 1 1 d . . .
O5_6 O 0.2323(2) 0.4343(3) 0.7952(3) 0.0338(7) Uani 1 1 d . . .
O6_6 O 0.1344(3) 0.2468(3) 0.7492(4) 0.0462(9) Uani 1 1 d . . .
C1_7 C 0.2531(4) 0.1489(4) 0.6266(4) 0.0402(11) Uani 1 1 d . . .
H1_7 H 0.2527 0.1411 0.6871 0.048 Uiso 1 1 calc R . .
C2_7 C 0.3194(4) 0.1083(4) 0.6082(4) 0.0390(10) Uani 1 1 d . . .
H2_7 H 0.3056 0.0421 0.6013 0.047 Uiso 1 1 calc R . .
C3_7 C 0.3181(3) 0.1157(4) 0.5125(4) 0.0351(9) Uani 1 1 d . . .
H3_7 H 0.3308 0.1815 0.5174 0.042 Uiso 1 1 calc R . .
C4_7 C 0.2325(3) 0.0644(4) 0.4281(4) 0.0351(9) Uani 1 1 d . A .
H4_7 H 0.2218 -0.0025 0.4183 0.042 Uiso 1 1 calc R . .
C5_7 C 0.1658(3) 0.1021(4) 0.4521(4) 0.0423(11) Uani 1 1 d . . .
H5_7 H 0.1702 0.1655 0.4493 0.051 Uiso 1 1 calc R . .
C6_7 C 0.0792(4) 0.0409(5) 0.3806(5) 0.0516(14) Uani 1 1 d . . .
H6A_7 H 0.0386 0.0684 0.3951 0.062 Uiso 1 1 calc R . .
H6B_7 H 0.0693 0.0379 0.3138 0.062 Uiso 1 1 calc R . .
O2_7 O 0.3986(3) 0.1521(3) 0.6884(3) 0.0515(10) Uani 1 1 d . . .
O3_7 O 0.3781(3) 0.0750(3) 0.4924(3) 0.0442(8) Uani 1 1 d . . .
O4_7 O 0.2310(3) 0.0806(3) 0.3407(3) 0.0381(7) Uani 1 1 d . . .
O5_7 O 0.1737(3) 0.1021(3) 0.5463(3) 0.0461(9) Uani 1 1 d . . .
O6_7 O 0.0673(4) -0.0521(4) 0.3857(4) 0.0651(13) Uani 1 1 d . . .
C1_8 C 0.7264(3) 0.2727(4) 0.8603(4) 0.0347(9) Uani 1 1 d . . .
H1_8 H 0.7257 0.2113 0.8682 0.042 Uiso 1 1 calc R . .
C2_8 C 0.6606(3) 0.3079(3) 0.8844(4) 0.0323(9) Uani 1 1 d . . .
H2_8 H 0.6733 0.3119 0.9528 0.039 Uiso 1 1 calc R . .
C3_8 C 0.6627(3) 0.4047(3) 0.8766(4) 0.0299(8) Uani 1 1 d . . .
H3_8 H 0.6499 0.4019 0.8085 0.036 Uiso 1 1 calc R . .
C4_8 C 0.7502(3) 0.4689(3) 0.9464(4) 0.0307(9) Uani 1 1 d . . .
H4_8 H 0.7619 0.4762 1.0152 0.037 Uiso 1 1 calc R . .
C5_8 C 0.8148(3) 0.4286(4) 0.9223(4) 0.0363(10) Uani 1 1 d . . .
H5_8 H 0.8083 0.4299 0.8571 0.044 Uiso 1 1 calc R . .
C6_8 C 0.9028(4) 0.4806(5) 0.9997(6) 0.0602(19) Uani 1 1 d . . .
H6A_8 H 0.9415 0.4543 0.9797 0.072 Uiso 1 1 calc R . .
H6B_8 H 0.9131 0.5451 1.0024 0.072 Uiso 1 1 calc R . .
O2_8 O 0.5804(3) 0.2453(3) 0.8211(3) 0.0415(8) Uani 1 1 d . . .
O3_8 O 0.6029(2) 0.4386(3) 0.9025(3) 0.0371(7) Uani 1 1 d . . .
O4_8 O 0.7526(2) 0.5567(3) 0.9313(3) 0.0319(6) Uani 1 1 d . . .
O5_8 O 0.8062(3) 0.3346(3) 0.9243(3) 0.0407(8) Uani 1 1 d . . .
O6_8 O 0.9192(4) 0.4777(4) 1.0946(4) 0.0755(18) Uani 1 1 d . . .
C1_9 C 0.7836(3) 0.6380(3) 1.0145(4) 0.0340(9) Uani 1 1 d . . .
H1_9 H 0.7950 0.6203 1.0739 0.041 Uiso 1 1 calc R . .
C2_9 C 0.7168(3) 0.6899(4) 0.9998(4) 0.0351(9) Uani 1 1 d . . .
H2_9 H 0.7374 0.7456 1.0583 0.042 Uiso 1 1 calc R . .
C3_9 C 0.7002(3) 0.7207(4) 0.9099(4) 0.0348(9) Uani 1 1 d . . .
H3_9 H 0.6786 0.6657 0.8505 0.042 Uiso 1 1 calc R . .
C4_9 C 0.7819(3) 0.7798(4) 0.9243(4) 0.0331(9) Uani 1 1 d . . .
H4_9 H 0.8010 0.8378 0.9798 0.040 Uiso 1 1 calc R . .
C5_9 C 0.8488(3) 0.7268(4) 0.9437(4) 0.0370(10) Uani 1 1 d . . .
H5_9 H 0.8316 0.6727 0.8846 0.044 Uiso 1 1 calc R . .
O2_9 O 0.6437(3) 0.6323(3) 0.9917(3) 0.0425(8) Uani 1 1 d . . .
O3_9 O 0.6404(3) 0.7732(3) 0.8992(4) 0.0450(9) Uani 1 1 d . . .
O4_9 O 0.7682(2) 0.8007(3) 0.8346(3) 0.0339(7) Uani 1 1 d . . .
O5_9 O 0.8575(2) 0.6948(3) 1.0261(3) 0.0386(8) Uani 1 1 d . . .
O6_9 O 0.9579(4) 0.8639(4) 1.0544(5) 0.0670(13) Uiso 1 1 d . . .
C6_9 C 0.9334(4) 0.7854(5) 0.9686(5) 0.0491(12) Uiso 1 1 d . . .
C1_10 C 0.7870(3) 0.8959(3) 0.8412(4) 0.0321(9) Uani 1 1 d . . .
H1_10 H 0.8011 0.9356 0.9083 0.039 Uiso 1 1 calc R . .
C2_10 C 0.7092(3) 0.9109(4) 0.7674(4) 0.0340(9) Uani 1 1 d . . .
H2_10 H 0.7209 0.9762 0.7707 0.041 Uiso 1 1 calc R . .
C3_10 C 0.6867(3) 0.8496(4) 0.6636(4) 0.0321(9) Uani 1 1 d . . .
H3_10 H 0.6747 0.7838 0.6586 0.039 Uiso 1 1 calc R . .
C4_10 C 0.7603(3) 0.8752(3) 0.6410(4) 0.0289(8) Uani 1 1 d . . .
H4_10 H 0.7674 0.9385 0.6377 0.035 Uiso 1 1 calc R . .
C5_10 C 0.8409(3) 0.8684(4) 0.7199(4) 0.0341(9) Uani 1 1 d . . .
H5_10 H 0.8364 0.8027 0.7136 0.041 Uiso 1 1 calc R . .
C6_10 C 0.9174(3) 0.9080(4) 0.7103(4) 0.0400(10) Uani 1 1 d . . .
H6A_10 H 0.9670 0.9060 0.7642 0.048 Uiso 1 1 calc R . .
H6B_10 H 0.9148 0.8711 0.6484 0.048 Uiso 1 1 calc R . .
O2_10 O 0.6417(3) 0.8911(3) 0.7916(3) 0.0448(9) Uani 1 1 d . . .
O3_10 O 0.6155(2) 0.8669(3) 0.5940(3) 0.0416(8) Uani 1 1 d . . .
O4_10 O 0.7405(2) 0.8100(3) 0.5469(3) 0.0357(7) Uani 1 1 d . . .
O5_10 O 0.8543(2) 0.9187(3) 0.8189(3) 0.0363(7) Uani 1 1 d . . .
O6_10 O 0.9216(3) 1.0014(4) 0.7126(5) 0.0584(12) Uani 1 1 d . . .
C1_11 C 0.7524(3) 0.8457(4) 0.4767(4) 0.0367(10) Uani 1 1 d . . .
H1_11 H 0.7702 0.9139 0.5035 0.044 Uiso 1 1 calc R . .
C2_11 C 0.6693(3) 0.8142(4) 0.3825(4) 0.0366(10) Uani 1 1 d . . .
H2_11 H 0.6771 0.8427 0.3356 0.044 Uiso 1 1 calc R . .
C3_11 C 0.6429(3) 0.7093(4) 0.3347(4) 0.0347(9) Uani 1 1 d . . .
H3_11 H 0.6328 0.6801 0.3799 0.042 Uiso 1 1 calc R . .
C4_11 C 0.7122(3) 0.6786(4) 0.3146(4) 0.0331(9) Uani 1 1 d . . .
H4_11 H 0.7202 0.7039 0.2658 0.040 Uiso 1 1 calc R . .
C5_11 C 0.7941(4) 0.7137(5) 0.4121(5) 0.0457(12) Uani 1 1 d . C .
H5_11 H 0.7868 0.6851 0.4591 0.055 Uiso 1 1 calc R . .
O2_11 O 0.6078(3) 0.8462(3) 0.4065(3) 0.0421(8) Uani 1 1 d . . .
O3_11 O 0.5677(3) 0.6823(3) 0.2449(3) 0.0441(8) Uani 1 1 d . . .
O4_11 O 0.6891(3) 0.5790(3) 0.2771(3) 0.0354(7) Uani 1 1 d . . .
O5_11 O 0.8140(3) 0.8133(3) 0.4534(3) 0.0458(9) Uani 1 1 d . . .
C6_11 C 0.8664(5) 0.6920(6) 0.3958(6) 0.0647(17) Uiso 1 1 d . . .
O6A_11 O 0.8754(6) 0.7240(7) 0.3218(7) 0.083(2) Uiso 0.80 1 d P C 1
O6B_11 O 0.949(5) 0.749(5) 0.490(6) 0.15(2) Uiso 0.20 1 d P C 2
C1_12 C 0.6860(3) 0.5367(4) 0.1839(4) 0.0336(9) Uani 1 1 d . . .
H1_12 H 0.6922 0.5842 0.1532 0.040 Uiso 1 1 calc R . .
C2_12 C 0.6018(3) 0.4656(4) 0.1196(4) 0.0330(9) Uani 1 1 d . . .
H2_12 H 0.5991 0.4356 0.0548 0.040 Uiso 1 1 calc R . .
C3_12 C 0.5919(3) 0.3917(4) 0.1666(4) 0.0325(9) Uani 1 1 d . . .
H3_12 H 0.5930 0.4208 0.2307 0.039 Uiso 1 1 calc R . .
C4_12 C 0.6630(3) 0.3472(4) 0.1821(4) 0.0316(9) Uani 1 1 d . . .
H4_12 H 0.6574 0.3101 0.1178 0.038 Uiso 1 1 calc R . .
C5_12 C 0.7474(3) 0.4209(4) 0.2385(4) 0.0355(10) Uani 1 1 d . . .
H5_12 H 0.7570 0.4497 0.3068 0.043 Uiso 1 1 calc R . .
C6_12 C 0.8185(4) 0.3792(5) 0.2395(5) 0.0467(12) Uani 1 1 d . . .
H6A_12 H 0.8708 0.4280 0.2741 0.056 Uiso 1 1 calc R . .
H6B_12 H 0.8225 0.3346 0.2747 0.056 Uiso 1 1 calc R . .
O2_12 O 0.5369(3) 0.5111(3) 0.1063(3) 0.0427(8) Uani 1 1 d . . .
O3_12 O 0.5144(3) 0.3222(3) 0.1040(4) 0.0462(9) Uani 1 1 d . . .
O4_12 O 0.6593(3) 0.2877(3) 0.2395(3) 0.0364(7) Uani 1 1 d . . .
O5_12 O 0.7500(2) 0.4918(3) 0.1939(3) 0.0375(7) Uani 1 1 d . . .
O6_12 O 0.8054(4) 0.3338(4) 0.1411(5) 0.0667(13) Uiso 1 1 d . . .
C1_13 C 0.6544(4) 0.1928(4) 0.2002(5) 0.0455(12) Uani 1 1 d . . .
H1_13 H 0.6513 0.1807 0.1338 0.055 Uiso 1 1 calc R . .
C2_13 C 0.5764(4) 0.1320(4) 0.1927(5) 0.0467(12) Uani 1 1 d . . .
H2_13 H 0.5741 0.0667 0.1646 0.056 Uiso 1 1 calc R . .
C3_13 C 0.5805(3) 0.1468(4) 0.2940(4) 0.0397(11) Uani 1 1 d . . .
H3_13 H 0.5831 0.2118 0.3240 0.048 Uiso 1 1 calc R . .
C4_13 C 0.6569(4) 0.1237(4) 0.3578(4) 0.0358(10) Uani 1 1 d . E .
H4_13 H 0.6504 0.0568 0.3318 0.043 Uiso 1 1 calc R . .
C5_13 C 0.7344(4) 0.1777(6) 0.3582(6) 0.0525(14) Uani 1 1 d . . .
H5_13 H 0.7538 0.2426 0.4018 0.063 Uiso 1 1 calc R D 1
C6A_13 C 0.8018(11) 0.1228(15) 0.3905(14) 0.049(3) Uiso 0.40 1 d P E 1
O6A_13 O 0.7618(13) 0.0141(15) 0.3221(16) 0.089(5) Uiso 0.40 1 d P E 1
C6B_13 C 0.8158(9) 0.1613(12) 0.4217(12) 0.060(3) Uiso 0.60 1 d P E 2
O6B_13 O 0.8022(9) 0.0599(11) 0.3758(11) 0.089(3) Uiso 0.60 1 d P E 2
O2_13 O 0.5034(3) 0.1497(4) 0.1284(4) 0.0574(11) Uani 1 1 d . . .
O3_13 O 0.5069(3) 0.0858(4) 0.2843(4) 0.0603(13) Uani 1 1 d . . .
O4_13 O 0.6663(2) 0.1470(3) 0.4569(3) 0.0348(7) Uani 1 1 d . . .
O5_13 O 0.7257(3) 0.1702(4) 0.2610(4) 0.0554(11) Uani 1 1 d . E .
C1_14 C 0.6732(3) 0.0767(3) 0.5009(4) 0.0330(9) Uani 1 1 d . E .
H1_14 H 0.6678 0.0188 0.4523 0.040 Uiso 1 1 calc R . .
C2_14 C 0.6018(3) 0.0609(3) 0.5298(4) 0.0313(9) Uani 1 1 d . . .
H2_14 H 0.6057 0.0109 0.5589 0.038 Uiso 1 1 calc R E .
C3_14 C 0.6106(3) 0.1486(4) 0.6060(4) 0.0308(9) Uani 1 1 d . E .
H3_14 H 0.6061 0.1989 0.5774 0.037 Uiso 1 1 calc R . .
C4_14 C 0.6951(3) 0.1752(3) 0.6945(3) 0.0276(8) Uani 1 1 d . . .
H4_14 H 0.6977 0.1285 0.7280 0.033 Uiso 1 1 calc R E .
C5_14 C 0.7656(3) 0.1837(3) 0.6622(4) 0.0301(8) Uani 1 1 d . E .
H5_14 H 0.7678 0.2370 0.6382 0.036 Uiso 1 1 calc R . .
C6_14 C 0.8505(3) 0.1975(4) 0.7474(4) 0.0385(10) Uani 1 1 d . . .
H6A_14 H 0.8926 0.1990 0.7232 0.046 Uiso 1 1 calc R E .
H6B_14 H 0.8655 0.2571 0.7980 0.046 Uiso 1 1 calc R . .
O2_14 O 0.5243(3) 0.0336(3) 0.4451(3) 0.0392(8) Uani 1 1 d . E .
O3_14 O 0.5456(3) 0.1326(3) 0.6355(3) 0.0444(9) Uani 1 1 d . . .
O4_14 O 0.7054(2) 0.2640(2) 0.7603(3) 0.0305(6) Uani 1 1 d . E .
O5_14 O 0.7515(2) 0.1009(3) 0.5847(3) 0.0361(7) Uani 1 1 d . . .
O6_14 O 0.8501(3) 0.1259(3) 0.7894(3) 0.0466(9) Uani 1 1 d . E .
OA_15 O 0.4673(6) 0.0236(6) 0.7535(7) 0.0559(19) Uiso 0.55 1 d P . .
OB_15 O 0.4858(19) 0.018(2) 0.724(2) 0.135(9) Uiso 0.45 1 d P . .
O_16 O 0.0581(4) 0.0597(4) 0.6832(6) 0.085(2) Uani 1 1 d . . .
O_17 O 0.9694(4) 0.6451(6) 0.2447(6) 0.093(2) Uani 1 1 d . . .
OA_18 O 0.7796(12) 0.1488(11) 0.0602(12) 0.081(4) Uiso 0.50 1 d P . .
OB_18 O 0.769(2) 0.018(2) 0.140(3) 0.111(8) Uiso 0.30 1 d P . .
OC_18 O 0.753(2) 0.155(2) 0.041(3) 0.065(8) Uiso 0.20 1 d P . .
O_19 O 0.8925(4) 0.1503(6) 0.9844(5) 0.0874(19) Uani 1 1 d . . .
OA_20 O 0.5277(9) 0.8920(11) 0.2407(11) 0.112(4) Uiso 0.70 1 d P . .
OB_20 O 0.4149(13) 0.8828(14) 0.2039(15) 0.078(4) Uiso 0.35 1 d P . .
OC_20 O 0.359(2) 0.866(2) 0.140(3) 0.145(9) Uiso 0.45 1 d P . .
OA_21 O 0.381(2) 0.961(2) 0.997(2) 0.108(8) Uiso 0.35 1 d P . .
OB_21 O 0.417(3) 0.974(3) 0.997(3) 0.077(11) Uiso 0.15 1 d P . .
OC_21 O 0.5203(16) 0.0035(15) 0.9579(16) 0.114(5) Uiso 0.50 1 d P . .
OD_21 O 0.475(2) 0.010(2) 0.949(2) 0.108(7) Uiso 0.35 1 d P . .
OE_21 O 0.570(3) 0.937(4) -0.002(4) 0.108(12) Uiso 0.20 1 d P . .
OF_21 O 0.607(2) 0.909(2) 0.036(3) 0.123(9) Uiso 0.35 1 d P . .
O_24 O 0.1841(7) 0.9653(6) 0.7133(7) 0.106(2) Uani 1 1 d . . .
OB_25 O 0.6271(19) 0.0492 0.909(2) 0.149(8) Uiso 0.50 1 d P . .
OA_25 O 0.6419(10) 0.0609 0.8674(12) 0.088(4) Uiso 0.50 1 d P . .
OC_26 O 0.048(2) 0.794(2) 0.611(3) 0.098(16) Uiso 0.25(4) 1 d P . .
OA_26 O 0.068(2) 0.797(2) 0.699(3) 0.137(17) Uiso 0.45(6) 1 d P . .
OB_26 O 0.115(3) 0.825(3) 0.771(4) 0.17(2) Uiso 0.49(8) 1 d P . .
OD_26 O 0.2130(19) 0.894(2) 0.868(2) 0.115(14) Uiso 0.36(5) 1 d P . .
O_29 O 0.0833(6) 0.8687(9) 0.9109(8) 0.124(3) Uani 1 1 d . . .
O_30 O 0.1772(12) 0.7723(9) 0.0144(10) 0.170(6) Uani 1 1 d . . .
OA_31 O -0.0033(12) 0.3353(11) 0.1213(12) 0.088(4) Uiso 0.50 1 d P . .
OB_31 O -0.0413(9) 0.3300(9) 0.1254(10) 0.074(3) Uiso 0.50 1 d P . .
O_33 O 0.0302(4) 0.8079(5) 0.2185(4) 0.0837(19) Uani 1 1 d . . .
OA_34 O 0.4857(13) 0.2214(14) 0.9200(14) 0.076(4) Uiso 0.35 1 d P . .
OB_34 O 0.5168(6) 0.1916(7) 0.9343(7) 0.070(2) Uiso 0.65 1 d P . .
OD_35 O 0.692(3) 0.927(4) 0.191(4) 0.136(14) Uiso 0.25 1 d P . .
OB_36 O 0.5681(14) 0.7369(15) 0.0848(16) 0.100(5) Uiso 0.45 1 d P . .
OC_36 O 0.4495(10) 0.7249(11) 0.0484(12) 0.081(3) Uiso 0.45 1 d P . .
OA_36 O 0.6218(14) 0.7640(14) 0.1191(15) 0.095(5) Uiso 0.44 1 d P . .
OA_37 O 0.3297(15) 0.1010(19) 0.8375(18) 0.077(5) Uiso 0.30 1 d P . .
OB_37 O 0.3412(12) 0.0632(14) 0.8507(14) 0.128(5) Uiso 0.70 1 d P . .
OA_38 O 0.9430(12) -0.0274(15) 0.4633(14) 0.104(5) Uiso 0.50 1 d P . .
OB_38 O 0.9864(18) -0.075(2) 0.498(2) 0.080(6) Uiso 0.25 1 d P . .
OC_38 O 0.972(4) 0.042(4) 0.506(4) 0.146(16) Uiso 0.25 1 d P . .
OA_39 O 0.986(3) 0.693(4) 0.636(5) 0.14(3) Uiso 0.25(6) 1 d P . .
OB_39 O 0.9846(16) 0.7132(18) 0.711(2) 0.129(13) Uiso 0.48(5) 1 d P . .
OE_41 O 0.8984(14) 0.9548(16) 0.1730(16) 0.118(6) Uiso 0.50 1 d P . .
OB_41 O 0.825(2) 0.864(3) 0.263(3) 0.173(11) Uiso 0.50 1 d P . .
N_47 N 0.2466(6) 0.4278(9) 0.4141(10) 0.106(5) Uiso 0.55 1 d PGU F 1
CA_47 C 0.2904(6) 0.3597(7) 0.3916(9) 0.134(9) Uiso 0.55 1 d PGU F 1
C_47 C 0.3623(7) 0.3617(9) 0.4850(10) 0.128(8) Uiso 0.55 1 d PGU F 1
O_47 O 0.3832(8) 0.4208(12) 0.5680(8) 0.174(10) Uiso 0.55 1 d PGU F 1
CB_47 C 0.3253(6) 0.3809(7) 0.3197(7) 0.105(6) Uiso 0.55 1 d PGU F 1
CG_47 C 0.4106(6) 0.4537(7) 0.3674(6) 0.074(4) Uiso 0.55 1 d PGU F 1
CD1_47 C 0.4816(6) 0.4245(8) 0.3727(9) 0.114(7) Uiso 0.55 1 d PGU F 1
CD2_47 C 0.4187(6) 0.5480(6) 0.4094(8) 0.102(6) Uiso 0.55 1 d PGU F 1
CE1_47 C 0.5598(6) 0.4886(9) 0.4208(10) 0.096(6) Uiso 0.55 1 d PGU F 1
CE2_47 C 0.4969(7) 0.6122(7) 0.4569(10) 0.108(6) Uiso 0.55 1 d PGU F 1
CZ_47 C 0.5675(6) 0.5827(9) 0.4628(10) 0.095(5) Uiso 0.55 1 d PGU F 1
CAC2_47 C 0.1270(8) 0.4937(14) 0.3812(17) 0.179(17) Uiso 0.55 1 d PGU F 1
CAC_47 C 0.1712(6) 0.4240(11) 0.3513(13) 0.160(14) Uiso 0.55 1 d PGU F 1
OAC_47 O 0.1368(5) 0.3634(12) 0.2686(12) 0.170(11) Uiso 0.55 1 d PGU F 1
OES_47 O 0.4051(8) 0.2919(9) 0.4726(14) 0.204(13) Uiso 0.55 1 d PGU F 1
CME_47 C 0.4717(9) 0.3030(14) 0.5659(15) 0.194(19) Uiso 0.55 1 d PGU F 1
N_48 N 0.2285(6) 0.4460(8) 0.4133(8) 0.093(6) Uiso 0.45 1 d PGU G 2
CA_48 C 0.2748(6) 0.3767(6) 0.4101(7) 0.091(6) Uiso 0.45 1 d PGU G 2
C_48 C 0.3533(6) 0.4029(7) 0.5061(6) 0.067(4) Uiso 0.45 1 d PGU G 2
O_48 O 0.3760(7) 0.4791(9) 0.5745(6) 0.112(6) Uiso 0.45 1 d PGU G 2
CB_48 C 0.3002(7) 0.3680(9) 0.3240(6) 0.164(16) Uiso 0.45 1 d PGU G 2
CG_48 C 0.3898(7) 0.4216(12) 0.3522(8) 0.120(10) Uiso 0.45 1 d PGU G 2
CD1_48 C 0.4450(9) 0.3725(15) 0.3358(10) 0.181(17) Uiso 0.45 1 d PGU G 2
CD2_48 C 0.4180(8) 0.5182(11) 0.3985(12) 0.127(11) Uiso 0.45 1 d PGU G 2
CE1_48 C 0.5275(9) 0.4193(17) 0.3665(14) 0.143(12) Uiso 0.45 1 d PGU G 2
CE2_48 C 0.5006(8) 0.5652(14) 0.4286(15) 0.166(15) Uiso 0.45 1 d PGU G 2
CZ_48 C 0.5555(8) 0.5158(17) 0.4127(16) 0.133(12) Uiso 0.45 1 d PGU G 2
CAC2_48 C 0.1074(8) 0.5071(12) 0.3511(13) 0.133(12) Uiso 0.45 1 d PGU G 2
CAC_48 C 0.1516(6) 0.4309(10) 0.3460(10) 0.086(6) Uiso 0.45 1 d PGU G 2
OAC_48 O 0.1159(6) 0.3543(11) 0.2797(10) 0.114(6) Uiso 0.45 1 d PGU G 2
OES_48 O 0.4002(7) 0.3357(8) 0.5145(9) 0.106(5) Uiso 0.45 1 d PGU G 2
CME_48 C 0.4728(7) 0.3702(12) 0.6079(10) 0.124(10) Uiso 0.45 1 d PGU G 2
CA_51 C 0.9364(3) 0.4113(4) 0.5625(3) 0.067(3) Uiso 0.55 1 d PGU H 1
CB_51 C 0.8602(3) 0.4452(4) 0.5060(3) 0.066(3) Uiso 0.55 1 d PGU H 1
CG_51 C 0.8052(3) 0.4688(4) 0.5580(4) 0.055(2) Uiso 0.55 1 d PGU H 1
CD1_51 C 0.8105(4) 0.5622(4) 0.6011(5) 0.074(4) Uiso 0.55 1 d PGU H 1
CD2_51 C 0.7530(3) 0.3985(4) 0.5669(4) 0.060(3) Uiso 0.55 1 d PGU H 1
CE1_51 C 0.7651(4) 0.5849(5) 0.6535(6) 0.084(4) Uiso 0.55 1 d PGU H 1
CE2_51 C 0.7069(3) 0.4213(5) 0.6187(6) 0.067(3) Uiso 0.55 1 d PGU H 1
CZ_51 C 0.7132(4) 0.5144(6) 0.6622(6) 0.082(4) Uiso 0.55 1 d PGU H 1
N_51 N 0.9786(3) 0.4844(4) 0.6595(4) 0.063(2) Uiso 0.55 1 d PGU H 1
CAC_51 C 0.9901(3) 0.4720(4) 0.7442(3) 0.055(2) Uiso 0.55 1 d PGU H 1
OAC_51 O 0.9564(4) 0.3957(5) 0.7440(4) 0.067(3) Uiso 0.55 1 d PGU H 1
CAC2_51 C 1.0442(4) 0.5511(6) 0.8401(4) 0.092(5) Uiso 0.55 1 d PGU H 1
C_51 C 0.9872(4) 0.3814(5) 0.5213(4) 0.066(3) Uiso 0.55 1 d PGU H 1
O_51 O 1.0624(4) 0.4215(6) 0.5469(5) 0.134(6) Uiso 0.55 1 d PGU H 1
OES_51 O 0.9380(5) 0.3061(6) 0.4305(5) 0.115(5) Uiso 0.55 1 d PGU H 1
CME_51 C 0.9874(6) 0.2868(7) 0.3792(6) 0.104(6) Uiso 0.55 1 d PGU H 1
CA_52 C 0.9179(4) 0.4447(6) 0.5751(4) 0.057(3) Uiso 0.45 1 d PGU I 2
CB_52 C 0.8342(5) 0.4672(6) 0.5198(4) 0.067(4) Uiso 0.45 1 d PGU I 2
CG_52 C 0.7812(3) 0.4839(5) 0.5759(4) 0.049(3) Uiso 0.45 1 d PGU I 2
CD1_52 C 0.7818(4) 0.5751(5) 0.6201(6) 0.056(3) Uiso 0.45 1 d PGU I 2
CD2_52 C 0.7356(3) 0.4096(5) 0.5873(5) 0.064(4) Uiso 0.45 1 d PGU I 2
CE1_52 C 0.7382(5) 0.5918(6) 0.6761(7) 0.073(4) Uiso 0.45 1 d PGU I 2
CE2_52 C 0.6913(4) 0.4264(6) 0.6427(7) 0.076(5) Uiso 0.45 1 d PGU I 2
CZ_52 C 0.6929(4) 0.5174(7) 0.6873(7) 0.072(4) Uiso 0.45 1 d PGU I 2
N_52 N 0.9522(3) 0.5126(4) 0.6746(5) 0.052(2) Uiso 0.45 1 d PGU I 2
CAC_52 C 0.9672(3) 0.4922(5) 0.7562(4) 0.046(2) Uiso 0.45 1 d PGU I 2
OAC_52 O 0.9434(4) 0.4103(5) 0.7504(5) 0.058(3) Uiso 0.45 1 d PGU I 2
CAC2_52 C 1.0130(4) 0.5691(6) 0.8554(4) 0.076(5) Uiso 0.45 1 d PGU I 2
C_52 C 0.9733(6) 0.4329(8) 0.5353(6) 0.134(12) Uiso 0.45 1 d PG I 2
O_52 O 0.9963(7) 0.4821(10) 0.4913(8) 0.30(3) Uiso 0.45 1 d PG I 2
OES_52 O 0.9902(6) 0.3446(8) 0.5330(7) 0.45(8) Uiso 0.45 1 d PG I 2
CME_52 C 0.9951(6) 0.3261(6) 0.6205(8) 1.0(4) Uiso 0.45 1 d PG I 2

loop_
_atom_site_aniso_label
_atom_site_aniso_U_11
_atom_site_aniso_U_22
_atom_site_aniso_U_33
_atom_site_aniso_U_23
_atom_site_aniso_U_13
_atom_site_aniso_U_12
C1_1 0.033(2) 0.031(2) 0.035(2) 0.0133(17) 0.0103(18) 0.0019(17)
C2_1 0.037(2) 0.033(2) 0.035(2) 0.0144(18) 0.0105(18) 0.0085(18)
C3_1 0.029(2) 0.038(2) 0.040(2) 0.0205(19) 0.0118(18) 0.0085(18)
C4_1 0.031(2) 0.041(3) 0.044(3) 0.025(2) 0.0107(19) 0.0066(19)
C5_1 0.035(3) 0.052(3) 0.063(4) 0.033(3) 0.019(2) 0.004(2)
O2_1 0.045(2) 0.050(2) 0.0404(19) 0.0265(16) 0.0157(16) 0.0191(17)
O3_1 0.039(2) 0.075(3) 0.059(3) 0.041(2) 0.0259(18) 0.0203(19)
O4_1 0.0354(16) 0.0326(16) 0.0365(17) 0.0157(13) 0.0105(13) 0.0006(13)
O5_1 0.0326(17) 0.049(2) 0.049(2) 0.0271(17) 0.0103(15) 0.0001(15)
C1_2 0.030(2) 0.041(2) 0.032(2) 0.0172(18) 0.0058(17) 0.0078(18)
C2_2 0.034(2) 0.044(3) 0.041(2) 0.024(2) 0.0174(19) 0.0147(19)
C3_2 0.0243(19) 0.043(2) 0.035(2) 0.0218(19) 0.0105(16) 0.0081(17)
C4_2 0.0241(19) 0.034(2) 0.0271(19) 0.0110(16) 0.0107(15) 0.0064(16)
C5_2 0.029(2) 0.037(2) 0.032(2) 0.0121(17) 0.0124(17) 0.0056(17)
C6_2 0.025(2) 0.054(3) 0.041(3) 0.023(2) 0.0117(18) 0.011(2)
O2_2 0.045(2) 0.054(2) 0.054(2) 0.0295(18) 0.0269(18) 0.0240(18)
O3_2 0.0329(17) 0.044(2) 0.064(2) 0.0308(18) 0.0264(17) 0.0116(15)
O4_2 0.0334(16) 0.0399(18) 0.0245(14) 0.0098(12) 0.0095(12) 0.0077(13)
O5_2 0.0275(16) 0.0372(18) 0.0441(19) 0.0174(15) 0.0033(14) 0.0023(13)
O6_2 0.046(2) 0.077(3) 0.041(2) 0.029(2) 0.0175(17) 0.030(2)
C1_3 0.034(2) 0.036(2) 0.0253(19) 0.0097(16) 0.0101(17) 0.0094(18)
C2_3 0.032(2) 0.038(2) 0.032(2) 0.0097(18) 0.0145(17) 0.0095(18)
C3_3 0.0230(18) 0.034(2) 0.0255(19) 0.0086(16) 0.0083(15) 0.0024(16)
C4_3 0.0238(19) 0.033(2) 0.030(2) 0.0068(16) 0.0090(15) 0.0082(16)
C5_3 0.024(2) 0.045(3) 0.030(2) 0.0026(18) 0.0065(16) 0.0040(18)
C6_3 0.020(2) 0.069(4) 0.050(3) -0.005(3) 0.009(2) 0.005(2)
O2_3 0.0404(18) 0.0419(19) 0.0402(18) 0.0080(14) 0.0243(15) 0.0067(15)
O3_3 0.0271(16) 0.0400(19) 0.0445(19) 0.0000(15) 0.0148(14) -0.0019(14)
O4_3 0.0308(15) 0.0274(15) 0.0283(14) 0.0095(11) 0.0097(12) 0.0079(12)
O5_3 0.0302(16) 0.049(2) 0.0292(16) 0.0059(14) 0.0050(13) 0.0129(15)
O6_3 0.071(4) 0.108(5) 0.078(4) 0.035(3) 0.029(3) 0.061(4)
C1_4 0.0272(19) 0.030(2) 0.0292(19) 0.0108(16) 0.0112(16) 0.0101(16)
C2_4 0.029(2) 0.034(2) 0.028(2) 0.0109(16) 0.0109(16) 0.0058(16)
C3_4 0.027(2) 0.035(2) 0.0274(19) 0.0116(16) 0.0091(16) 0.0085(16)
C4_4 0.029(2) 0.0260(19) 0.031(2) 0.0138(15) 0.0123(16) 0.0076(15)
C5_4 0.0243(19) 0.034(2) 0.033(2) 0.0099(17) 0.0129(16) 0.0067(16)
C6_4 0.027(2) 0.066(4) 0.047(3) 0.020(2) 0.019(2) 0.016(2)
O2_4 0.0281(15) 0.0404(18) 0.0369(17) 0.0126(14) 0.0152(13) 0.0014(13)
O3_4 0.0279(16) 0.059(2) 0.0298(16) 0.0143(15) 0.0083(13) 0.0047(15)
O4_4 0.0402(17) 0.0302(16) 0.0332(16) 0.0152(13) 0.0179(13) 0.0133(13)
O5_4 0.0301(16) 0.0440(19) 0.0356(16) 0.0175(14) 0.0147(13) 0.0174(14)
O6_4 0.056(3) 0.070(3) 0.058(3) 0.018(2) 0.031(2) 0.035(2)
C1_5 0.041(2) 0.035(2) 0.038(2) 0.0176(18) 0.023(2) 0.0131(19)
C2_5 0.039(2) 0.035(2) 0.032(2) 0.0169(17) 0.0156(18) 0.0037(18)
C3_5 0.030(2) 0.037(2) 0.035(2) 0.0188(18) 0.0120(17) 0.0107(17)
C4_5 0.036(2) 0.032(2) 0.034(2) 0.0161(17) 0.0180(18) 0.0111(17)
C5_5 0.038(2) 0.041(3) 0.047(3) 0.023(2) 0.020(2) 0.012(2)
O2_5 0.047(2) 0.041(2) 0.044(2) 0.0193(16) 0.0177(16) -0.0029(16)
O3_5 0.0306(17) 0.051(2) 0.049(2) 0.0301(17) 0.0074(15) 0.0045(15)
O4_5 0.0403(17) 0.0313(16) 0.0270(14) 0.0136(12) 0.0159(13) 0.0082(13)
O5_5 0.048(2) 0.050(2) 0.060(2) 0.0321(18) 0.0345(18) 0.0268(17)
C1_6 0.031(2) 0.0279(19) 0.0276(19) 0.0106(15) 0.0142(16) 0.0049(16)
C2_6 0.0263(19) 0.031(2) 0.0258(19) 0.0118(16) 0.0083(15) 0.0027(16)
C3_6 0.030(2) 0.029(2) 0.036(2) 0.0104(17) 0.0149(17) 0.0062(17)
C4_6 0.027(2) 0.028(2) 0.030(2) 0.0090(16) 0.0122(16) 0.0048(15)
C5_6 0.0258(19) 0.030(2) 0.033(2) 0.0100(16) 0.0112(16) 0.0026(16)
C6_6 0.027(2) 0.036(2) 0.041(2) 0.0077(19) 0.0079(18) 0.0000(18)
O2_6 0.0310(16) 0.0332(16) 0.0325(16) 0.0104(13) 0.0057(13) 0.0010(13)
O3_6 0.0286(17) 0.0368(18) 0.055(2) 0.0070(16) 0.0106(15) 0.0091(14)
O4_6 0.0372(17) 0.0315(16) 0.0325(16) 0.0067(13) 0.0142(13) 0.0016(13)
O5_6 0.0301(16) 0.0355(17) 0.0383(17) 0.0119(13) 0.0191(13) 0.0060(13)
O6_6 0.041(2) 0.0374(19) 0.062(2) 0.0162(17) 0.0285(18) 0.0024(15)
C1_7 0.043(3) 0.030(2) 0.041(3) 0.0073(18) 0.019(2) -0.0019(19)
C2_7 0.039(2) 0.031(2) 0.035(2) 0.0044(18) 0.0100(19) 0.0034(19)
C3_7 0.032(2) 0.031(2) 0.040(2) 0.0096(18) 0.0154(19) 0.0088(17)
C4_7 0.027(2) 0.033(2) 0.039(2) 0.0108(18) 0.0113(18) 0.0027(17)
C5_7 0.031(2) 0.042(3) 0.044(3) 0.006(2) 0.013(2) 0.008(2)
C6_7 0.035(3) 0.062(4) 0.047(3) 0.008(3) 0.015(2) 0.009(2)
O2_7 0.045(2) 0.042(2) 0.043(2) 0.0031(16) 0.0027(17) 0.0121(17)
O3_7 0.0364(18) 0.046(2) 0.0418(19) 0.0070(15) 0.0121(15) 0.0165(16)
O4_7 0.0395(18) 0.0292(16) 0.0404(18) 0.0105(13) 0.0157(14) 0.0029(13)
O5_7 0.0354(18) 0.046(2) 0.043(2) 0.0003(16) 0.0181(15) -0.0050(15)
O6_7 0.057(3) 0.058(3) 0.059(3) 0.008(2) 0.020(2) -0.008(2)
C1_8 0.031(2) 0.031(2) 0.031(2) 0.0096(17) 0.0046(17) 0.0038(17)
C2_8 0.032(2) 0.030(2) 0.028(2) 0.0083(16) 0.0100(17) 0.0009(17)
C3_8 0.0233(19) 0.030(2) 0.032(2) 0.0113(16) 0.0091(16) 0.0039(15)
C4_8 0.026(2) 0.031(2) 0.030(2) 0.0135(16) 0.0069(16) 0.0046(16)
C5_8 0.026(2) 0.032(2) 0.039(2) 0.0081(18) 0.0061(18) 0.0062(17)
C6_8 0.025(2) 0.042(3) 0.090(5) 0.005(3) 0.012(3) 0.008(2)
O2_8 0.0363(18) 0.0363(18) 0.0403(18) 0.0055(14) 0.0158(15) -0.0063(14)
O3_8 0.0285(16) 0.0356(17) 0.0444(18) 0.0094(14) 0.0171(14) 0.0049(13)
O4_8 0.0349(16) 0.0273(15) 0.0284(15) 0.0109(12) 0.0090(12) 0.0054(12)
O5_8 0.0297(16) 0.0338(17) 0.0405(18) 0.0069(14) 0.0006(14) 0.0099(13)
O6_8 0.053(3) 0.070(3) 0.051(3) -0.012(2) -0.012(2) 0.023(2)
C1_9 0.034(2) 0.030(2) 0.030(2) 0.0124(17) 0.0071(17) 0.0041(17)
C2_9 0.037(2) 0.033(2) 0.037(2) 0.0164(18) 0.0171(19) 0.0060(18)
C3_9 0.029(2) 0.034(2) 0.043(2) 0.0204(19) 0.0124(18) 0.0092(17)
C4_9 0.032(2) 0.036(2) 0.031(2) 0.0169(17) 0.0107(17) 0.0071(17)
C5_9 0.037(2) 0.038(2) 0.037(2) 0.0208(19) 0.0134(19) 0.0094(19)
O2_9 0.047(2) 0.0373(19) 0.053(2) 0.0216(16) 0.0281(17) 0.0106(15)
O3_9 0.0389(19) 0.049(2) 0.066(3) 0.0340(19) 0.0296(18) 0.0210(16)
O4_9 0.0356(16) 0.0330(17) 0.0297(15) 0.0148(12) 0.0100(13) 0.0049(13)
O5_9 0.0290(16) 0.0367(17) 0.0366(17) 0.0177(14) 0.0011(13) 0.0002(13)
C1_10 0.027(2) 0.032(2) 0.035(2) 0.0162(17) 0.0093(17) 0.0031(16)
C2_10 0.031(2) 0.037(2) 0.042(2) 0.0202(19) 0.0187(18) 0.0102(17)
C3_10 0.0238(19) 0.036(2) 0.036(2) 0.0153(17) 0.0107(16) 0.0063(16)
C4_10 0.0233(18) 0.030(2) 0.032(2) 0.0119(16) 0.0103(15) 0.0048(15)
C5_10 0.029(2) 0.035(2) 0.036(2) 0.0139(18) 0.0111(17) 0.0078(17)
C6_10 0.029(2) 0.041(3) 0.047(3) 0.013(2) 0.015(2) 0.0076(19)
O2_10 0.0372(18) 0.059(2) 0.050(2) 0.0295(18) 0.0236(16) 0.0129(17)
O3_10 0.0280(16) 0.063(2) 0.0391(18) 0.0266(17) 0.0133(14) 0.0169(16)
O4_10 0.0371(17) 0.0311(16) 0.0366(17) 0.0111(13) 0.0164(14) 0.0034(13)
O5_10 0.0249(15) 0.0396(18) 0.0361(17) 0.0131(14) 0.0085(13) -0.0005(13)
O6_10 0.050(2) 0.046(2) 0.097(4) 0.031(2) 0.046(3) 0.0141(18)
C1_11 0.037(2) 0.039(2) 0.034(2) 0.0094(18) 0.0192(19) 0.0030(19)
C2_11 0.033(2) 0.038(2) 0.036(2) 0.0113(19) 0.0138(19) 0.0087(18)
C3_11 0.031(2) 0.039(2) 0.030(2) 0.0099(17) 0.0114(17) 0.0059(18)
C4_11 0.032(2) 0.032(2) 0.033(2) 0.0092(17) 0.0145(17) 0.0038(17)
C5_11 0.036(3) 0.048(3) 0.040(3) 0.007(2) 0.011(2) 0.005(2)
O2_11 0.043(2) 0.042(2) 0.0389(18) 0.0113(15) 0.0163(15) 0.0156(16)
O3_11 0.0344(18) 0.048(2) 0.0374(18) 0.0045(15) 0.0085(15) 0.0127(15)
O4_11 0.0416(18) 0.0355(17) 0.0317(16) 0.0124(13) 0.0180(14) 0.0104(14)
O5_11 0.0294(17) 0.051(2) 0.048(2) 0.0054(16) 0.0191(15) -0.0004(15)
C1_12 0.038(2) 0.040(2) 0.033(2) 0.0179(18) 0.0203(18) 0.0162(19)
C2_12 0.038(2) 0.035(2) 0.0251(19) 0.0119(16) 0.0113(17) 0.0124(18)
C3_12 0.030(2) 0.039(2) 0.032(2) 0.0138(18) 0.0152(17) 0.0107(18)
C4_12 0.028(2) 0.041(2) 0.029(2) 0.0159(17) 0.0133(16) 0.0106(18)
C5_12 0.026(2) 0.049(3) 0.032(2) 0.0190(19) 0.0109(17) 0.0084(19)
C6_12 0.031(2) 0.054(3) 0.058(3) 0.025(3) 0.017(2) 0.017(2)
O2_12 0.0389(19) 0.048(2) 0.0422(19) 0.0213(16) 0.0133(15) 0.0184(16)
O3_12 0.0264(16) 0.046(2) 0.058(2) 0.0205(18) 0.0103(16) 0.0063(15)
O4_12 0.0433(18) 0.0399(18) 0.0336(16) 0.0158(14) 0.0216(14) 0.0135(14)
O5_12 0.0331(17) 0.0437(19) 0.0401(18) 0.0165(15) 0.0198(14) 0.0085(14)
C1_13 0.062(3) 0.043(3) 0.047(3) 0.024(2) 0.033(3) 0.019(2)
C2_13 0.049(3) 0.045(3) 0.045(3) 0.024(2) 0.016(2) 0.008(2)
C3_13 0.035(2) 0.045(3) 0.042(3) 0.025(2) 0.015(2) 0.008(2)
C4_13 0.043(3) 0.034(2) 0.035(2) 0.0170(18) 0.0187(19) 0.0106(19)
C5_13 0.047(3) 0.072(4) 0.062(4) 0.041(3) 0.033(3) 0.028(3)
O2_13 0.057(3) 0.060(3) 0.046(2) 0.029(2) 0.0097(19) 0.008(2)
O3_13 0.039(2) 0.081(3) 0.055(2) 0.040(2) 0.0107(18) -0.002(2)
O4_13 0.0421(18) 0.0313(16) 0.0332(16) 0.0145(13) 0.0163(13) 0.0109(13)
O5_13 0.069(3) 0.069(3) 0.070(3) 0.043(2) 0.052(2) 0.041(2)
C1_14 0.035(2) 0.031(2) 0.030(2) 0.0100(16) 0.0114(17) 0.0099(17)
C2_14 0.029(2) 0.0260(19) 0.029(2) 0.0095(16) 0.0057(16) 0.0005(15)
C3_14 0.0243(19) 0.037(2) 0.030(2) 0.0129(17) 0.0102(16) 0.0064(16)
C4_14 0.0254(19) 0.0238(18) 0.030(2) 0.0086(15) 0.0105(16) 0.0040(14)
C5_14 0.0256(19) 0.029(2) 0.035(2) 0.0122(16) 0.0121(17) 0.0080(16)
C6_14 0.024(2) 0.043(3) 0.040(2) 0.011(2) 0.0096(18) 0.0079(18)
O2_14 0.0334(17) 0.0419(19) 0.0314(16) 0.0109(14) 0.0084(13) -0.0007(14)
O3_14 0.0295(17) 0.057(2) 0.0391(18) 0.0036(16) 0.0182(14) 0.0012(15)
O4_14 0.0331(15) 0.0276(15) 0.0308(15) 0.0117(12) 0.0121(12) 0.0105(12)
O5_14 0.0313(16) 0.0406(18) 0.0331(16) 0.0111(14) 0.0104(13) 0.0134(14)
O6_14 0.041(2) 0.057(2) 0.045(2) 0.0224(18) 0.0158(16) 0.0226(17)
O_16 0.083(4) 0.043(2) 0.143(6) 0.012(3) 0.082(4) 0.000(2)
O_17 0.083(4) 0.094(5) 0.088(4) -0.011(3) 0.051(4) 0.018(3)
O_19 0.080(4) 0.121(6) 0.069(3) 0.048(4) 0.024(3) 0.043(4)
O_24 0.148(8) 0.081(5) 0.103(5) 0.024(4) 0.072(6) 0.039(5)
O_29 0.094(6) 0.153(9) 0.108(6) 0.040(6) 0.033(5) 0.028(6)
O_30 0.215(14) 0.113(8) 0.114(8) 0.042(6) 0.028(8) -0.023(9)
O_33 0.078(4) 0.084(4) 0.058(3) 0.001(3) 0.006(3) 0.042(3)

loop_
_atom_type_symbol
_atom_type_description
_atom_type_scat_dispersion_real
_atom_type_scat_dispersion_imag
_atom_type_scat_source
C C 0.0015 0.0009 'International Tables Vol C Tables 4.2.6.8 and 6.1.1.4'
H H 0.0000 0.0000 'International Tables Vol C Tables 4.2.6.8 and 6.1.1.4'
N N 0.0030 0.0019 'International Tables Vol C Tables 4.2.6.8 and 6.1.1.4'
O O 0.0056 0.0036 'International Tables Vol C Tables 4.2.6.8 and 6.1.1.4'

loop_
_geom_angle_atom_site_label_1
_geom_angle_atom_site_label_2
_geom_angle_atom_site_label_3
_geom_angle
_geom_angle_site_symmetry_3
O5_1 C1_1 O4_7 111.3(4) .
O5_1 C1_1 C2_1 109.8(4) .
O4_7 C1_1 C2_1 108.5(4) .
O2_1 C2_1 C3_1 111.5(4) .
O2_1 C2_1 C1_1 110.2(4) .
C3_1 C2_1 C1_1 109.8(4) .
O3_1 C3_1 C4_1 109.2(4) .
O3_1 C3_1 C2_1 110.3(4) .
C4_1 C3_1 C2_1 108.7(4) .
O4_1 C4_1 C3_1 108.3(4) .
O4_1 C4_1 C5_1 109.6(5) .
C3_1 C4_1 C5_1 110.4(4) .
O5_1 C5_1 C6_1 108.0(5) .
O5_1 C5_1 C4_1 109.9(5) .
C6_1 C5_1 C4_1 115.4(6) .
O6B_1 C6_1 O6A_1 78.7(14) .
O6B_1 C6_1 C5_1 122.2(15) .
O6A_1 C6_1 C5_1 110.0(7) .
C1_2 O4_1 C4_1 119.4(4) .
C1_1 O5_1 C5_1 114.5(4) .
O4_1 C1_2 O5_2 111.8(5) .
O4_1 C1_2 C2_2 108.0(4) .
O5_2 C1_2 C2_2 110.6(4) .
O2_2 C2_2 C3_2 112.1(4) .
O2_2 C2_2 C1_2 110.6(4) .
C3_2 C2_2 C1_2 109.1(4) .
O3_2 C3_2 C2_2 111.0(4) .
O3_2 C3_2 C4_2 108.4(4) .
C2_2 C3_2 C4_2 108.2(4) .
O4_2 C4_2 C3_2 106.5(4) .
O4_2 C4_2 C5_2 108.8(4) .
C3_2 C4_2 C5_2 111.8(4) .
O5_2 C5_2 C6_2 104.8(4) .
O5_2 C5_2 C4_2 110.8(4) .
C6_2 C5_2 C4_2 111.6(4) .
O6_2 C6_2 C5_2 110.5(4) .
C1_3 O4_2 C4_2 117.2(3) .
C1_2 O5_2 C5_2 113.6(4) .
O5_3 C1_3 O4_2 109.9(4) .
O5_3 C1_3 C2_3 110.1(4) .
O4_2 C1_3 C2_3 108.6(4) .
O2_3 C2_3 C3_3 111.5(4) .
O2_3 C2_3 C1_3 110.1(4) .
C3_3 C2_3 C1_3 110.1(4) .
O3_3 C3_3 C2_3 110.6(4) .
O3_3 C3_3 C4_3 108.3(4) .
C2_3 C3_3 C4_3 108.3(4) .
O4_3 C4_3 C3_3 108.5(3) .
O4_3 C4_3 C5_3 108.9(4) .
C3_3 C4_3 C5_3 109.7(4) .
O5_3 C5_3 C6_3 107.0(4) .
O5_3 C5_3 C4_3 108.9(4) .
C6_3 C5_3 C4_3 111.8(4) .
O6_3 C6_3 C5_3 111.8(6) .
C1_4 O4_3 C4_3 116.8(3) .
C1_3 O5_3 C5_3 114.7(4) .
O5_4 C1_4 O4_3 111.5(4) .
O5_4 C1_4 C2_4 109.7(4) .
O4_3 C1_4 C2_4 107.9(4) .
O2_4 C2_4 C3_4 111.3(4) .
O2_4 C2_4 C1_4 110.0(4) .
C3_4 C2_4 C1_4 110.2(4) .
O3_4 C3_4 C2_4 110.7(4) .
O3_4 C3_4 C4_4 109.4(4) .
C2_4 C3_4 C4_4 108.8(4) .
O4_4 C4_4 C3_4 107.8(3) .
O4_4 C4_4 C5_4 109.7(4) .
C3_4 C4_4 C5_4 111.2(4) .
O5_4 C5_4 C6_4 106.1(4) .
O5_4 C5_4 C4_4 111.4(4) .
C6_4 C5_4 C4_4 112.2(4) .
O6_4 C6_4 C5_4 112.1(5) .
C1_5 O4_4 C4_4 118.4(3) .
C1_4 O5_4 C5_4 114.8(3) .
O5_5 C1_5 O4_4 111.0(4) .
O5_5 C1_5 C2_5 109.8(4) .
O4_4 C1_5 C2_5 107.8(4) .
O2_5 C2_5 C3_5 112.2(4) .
O2_5 C2_5 C1_5 110.8(4) .
C3_5 C2_5 C1_5 110.5(4) .
O3_5 C3_5 C2_5 108.8(4) .
O3_5 C3_5 C4_5 108.9(4) .
C2_5 C3_5 C4_5 109.3(4) .
O4_5 C4_5 C3_5 108.7(4) .
O4_5 C4_5 C5_5 108.6(4) .
C3_5 C4_5 C5_5 109.7(4) .
O5_5 C5_5 C6_5 104.0(5) .
O5_5 C5_5 C4_5 110.9(4) .
C6_5 C5_5 C4_5 110.1(5) .
O6A_5 C6_5 O6B_5 111.3(12) .
O6A_5 C6_5 C5_5 111.9(8) .
O6B_5 C6_5 C5_5 108.6(10) .
C1_6 O4_5 C4_5 117.8(4) .
C1_5 O5_5 C5_5 115.1(4) .
O5_6 C1_6 O4_5 110.9(4) .
O5_6 C1_6 C2_6 109.6(4) .
O4_5 C1_6 C2_6 107.8(4) .
O2_6 C2_6 C3_6 110.9(4) .
O2_6 C2_6 C1_6 111.0(4) .
C3_6 C2_6 C1_6 109.6(4) .
O3_6 C3_6 C2_6 109.9(4) .
O3_6 C3_6 C4_6 108.9(4) .
C2_6 C3_6 C4_6 108.2(4) .
O4_6 C4_6 C3_6 108.2(4) .
O4_6 C4_6 C5_6 109.6(4) .
C3_6 C4_6 C5_6 111.0(4) .
O5_6 C5_6 C6_6 106.2(4) .
O5_6 C5_6 C4_6 111.5(4) .
C6_6 C5_6 C4_6 111.7(4) .
O6_6 C6_6 C5_6 113.2(4) .
C1_7 O4_6 C4_6 117.9(4) .
C1_6 O5_6 C5_6 114.9(3) .
O5_7 C1_7 O4_6 111.0(5) .
O5_7 C1_7 C2_7 109.9(4) .
O4_6 C1_7 C2_7 108.6(4) .
O2_7 C2_7 C3_7 111.6(5) .
O2_7 C2_7 C1_7 110.9(4) .
C3_7 C2_7 C1_7 109.8(5) .
O3_7 C3_7 C4_7 108.4(4) .
O3_7 C3_7 C2_7 110.6(4) .
C4_7 C3_7 C2_7 109.5(4) .
O4_7 C4_7 C3_7 108.0(4) .
O4_7 C4_7 C5_7 109.9(4) .
C3_7 C4_7 C5_7 109.3(4) .
O5_7 C5_7 C6_7 104.7(5) .
O5_7 C5_7 C4_7 112.3(5) .
C6_7 C5_7 C4_7 111.2(5) .
O6_7 C6_7 C5_7 112.1(6) .
C1_1 O4_7 C4_7 118.0(4) .
C1_7 O5_7 C5_7 115.9(4) .
O5_8 C1_8 O4_14 111.3(4) .
O5_8 C1_8 C2_8 110.3(4) .
O4_14 C1_8 C2_8 107.7(4) .
O2_8 C2_8 C1_8 110.5(4) .
O2_8 C2_8 C3_8 110.9(4) .
C1_8 C2_8 C3_8 110.2(4) .
O3_8 C3_8 C2_8 109.9(4) .
O3_8 C3_8 C4_8 110.2(4) .
C2_8 C3_8 C4_8 108.5(4) .
O4_8 C4_8 C3_8 107.4(4) .
O4_8 C4_8 C5_8 109.6(4) .
C3_8 C4_8 C5_8 109.9(4) .
O5_8 C5_8 C6_8 104.2(4) .
O5_8 C5_8 C4_8 110.6(4) .
C6_8 C5_8 C4_8 111.8(5) .
O6_8 C6_8 C5_8 113.9(6) .
C1_9 O4_8 C4_8 118.8(3) .
C1_8 O5_8 C5_8 114.8(4) .
O5_9 C1_9 O4_8 111.1(4) .
O5_9 C1_9 C2_9 110.4(4) .
O4_8 C1_9 C2_9 108.0(4) .
O2_9 C2_9 C3_9 112.2(4) .
O2_9 C2_9 C1_9 109.3(4) .
C3_9 C2_9 C1_9 110.0(4) .
O3_9 C3_9 C4_9 110.2(4) .
O3_9 C3_9 C2_9 109.9(4) .
C4_9 C3_9 C2_9 108.4(4) .
O4_9 C4_9 C3_9 108.5(4) .
O4_9 C4_9 C5_9 107.9(4) .
C3_9 C4_9 C5_9 110.8(4) .
O5_9 C5_9 C6_9 107.2(4) .
O5_9 C5_9 C4_9 109.8(4) .
C6_9 C5_9 C4_9 113.1(4) .
C1_10 O4_9 C4_9 118.0(4) .
C1_9 O5_9 C5_9 114.6(4) .
O6_9 C6_9 C5_9 108.5(5) .
O5_10 C1_10 O4_9 111.1(4) .
O5_10 C1_10 C2_10 109.8(4) .
O4_9 C1_10 C2_10 107.4(4) .
O2_10 C2_10 C3_10 110.5(4) .
O2_10 C2_10 C1_10 110.1(4) .
C3_10 C2_10 C1_10 109.9(4) .
O3_10 C3_10 C2_10 109.7(4) .
O3_10 C3_10 C4_10 108.4(4) .
C2_10 C3_10 C4_10 108.2(4) .
O4_10 C4_10 C3_10 106.8(4) .
O4_10 C4_10 C5_10 109.6(4) .
C3_10 C4_10 C5_10 111.0(4) .
O5_10 C5_10 C6_10 106.6(4) .
O5_10 C5_10 C4_10 111.5(4) .
C6_10 C5_10 C4_10 112.8(4) .
O6_10 C6_10 C5_10 109.2(4) .
C1_11 O4_10 C4_10 117.6(4) .
C1_10 O5_10 C5_10 115.7(4) .
O4_10 C1_11 O5_11 110.7(5) .
O4_10 C1_11 C2_11 108.9(4) .
O5_11 C1_11 C2_11 109.5(4) .
O2_11 C2_11 C3_11 111.5(4) .
O2_11 C2_11 C1_11 109.1(4) .
C3_11 C2_11 C1_11 110.7(4) .
O3_11 C3_11 C2_11 109.5(4) .
O3_11 C3_11 C4_11 110.6(4) .
C2_11 C3_11 C4_11 109.3(4) .
O4_11 C4_11 C3_11 108.5(4) .
O4_11 C4_11 C5_11 109.3(4) .
C3_11 C4_11 C5_11 109.5(4) .
O5_11 C5_11 C6_11 107.1(5) .
O5_11 C5_11 C4_11 109.3(5) .
C6_11 C5_11 C4_11 112.1(5) .
C1_12 O4_11 C4_11 117.4(4) .
C1_11 O5_11 C5_11 114.3(4) .
O6A_11 C6_11 C5_11 112.1(7) .
O6A_11 C6_11 O6B_11 103(3) .
C5_11 C6_11 O6B_11 109(3) .
O5_12 C1_12 O4_11 110.8(4) .
O5_12 C1_12 C2_12 109.5(4) .
O4_11 C1_12 C2_12 108.0(4) .
O2_12 C2_12 C1_12 109.7(4) .
O2_12 C2_12 C3_12 111.1(4) .
C1_12 C2_12 C3_12 109.8(4) .
O3_12 C3_12 C4_12 109.5(4) .
O3_12 C3_12 C2_12 110.1(4) .
C4_12 C3_12 C2_12 109.4(4) .
O4_12 C4_12 C3_12 108.4(4) .
O4_12 C4_12 C5_12 108.5(4) .
C3_12 C4_12 C5_12 111.1(4) .
O5_12 C5_12 C6_12 106.6(4) .
O5_12 C5_12 C4_12 111.5(4) .
C6_12 C5_12 C4_12 111.7(5) .
O6_12 C6_12 C5_12 110.6(5) .
C1_13 O4_12 C4_12 118.4(4) .
C1_12 O5_12 C5_12 114.4(4) .
O4_12 C1_13 O5_13 110.8(5) .
O4_12 C1_13 C2_13 109.7(5) .
O5_13 C1_13 C2_13 109.3(5) .
O2_13 C2_13 C3_13 111.3(6) .
O2_13 C2_13 C1_13 110.7(5) .
C3_13 C2_13 C1_13 110.3(5) .
O3_13 C3_13 C4_13 109.5(4) .
O3_13 C3_13 C2_13 108.7(5) .
C4_13 C3_13 C2_13 109.2(5) .
O4_13 C4_13 C3_13 109.6(4) .
O4_13 C4_13 C5_13 109.0(5) .
C3_13 C4_13 C5_13 110.6(4) .
O5_13 C5_13 C4_13 113.1(6) .
O5_13 C5_13 C6B_13 111.9(7) .
C4_13 C5_13 C6B_13 115.4(7) .
O5_13 C5_13 C6A_13 100.1(8) .
C4_13 C5_13 C6A_13 106.0(8) .
C6B_13 C5_13 C6A_13 22.6(7) .
C5_13 C6A_13 O6A_13 109.3(13) .
O6B_13 C6B_13 C5_13 102.7(11) .
C1_14 O4_13 C4_13 117.6(4) .
C1_13 O5_13 C5_13 115.0(4) .
O4_13 C1_14 O5_14 111.2(4) .
O4_13 C1_14 C2_14 108.6(4) .
O5_14 C1_14 C2_14 110.7(4) .
O2_14 C2_14 C3_14 111.5(4) .
O2_14 C2_14 C1_14 110.0(4) .
C3_14 C2_14 C1_14 109.2(4) .
O3_14 C3_14 C2_14 109.1(4) .
O3_14 C3_14 C4_14 110.0(4) .
C2_14 C3_14 C4_14 109.2(4) .
O4_14 C4_14 C3_14 107.8(4) .
O4_14 C4_14 C5_14 108.5(3) .
C3_14 C4_14 C5_14 110.6(4) .
O5_14 C5_14 C6_14 106.9(4) .
O5_14 C5_14 C4_14 111.0(3) .
C6_14 C5_14 C4_14 111.7(4) .
O6_14 C6_14 C5_14 111.9(4) .
C1_8 O4_14 C4_14 118.0(3) .
C1_14 O5_14 C5_14 113.8(4) .
OA_21 OB_21 OD_21 152(7) 1_565
OD_21 OC_21 OE_21 135(4) 1_546
OC_21 OD_21 OB_21 128(4) 1_545
OF_21 OE_21 OC_21 166(6) 1_564
OB_26 OA_26 OC_26 145(4) .
OB_26 OA_26 OA_39 132(4) 1_455
OC_26 OA_26 OA_39 80(3) 1_455
OA_26 OB_26 OD_26 156(4) .
OC_38 OA_38 OB_38 109(4) .
OB_39 OA_39 OA_26 80(4) 1_655
CAC_47 N_47 CA_47 122.1 .
N_47 CA_47 C_47 110.9 .
N_47 CA_47 CB_47 110.2 .
C_47 CA_47 CB_47 108.7 .
O_47 C_47 OES_47 122.1 .
O_47 C_47 CA_47 122.3 .
OES_47 C_47 CA_47 115.6 .
CG_47 CB_47 CA_47 116.5 .
CD2_47 CG_47 CD1_47 119.6 .
CD2_47 CG_47 CB_47 120.8 .
CD1_47 CG_47 CB_47 119.6 .
CE1_47 CD1_47 CG_47 120.2 .
CE2_47 CD2_47 CG_47 120.1 .
CD1_47 CE1_47 CZ_47 119.9 .
CD2_47 CE2_47 CZ_47 120.1 .
CE2_47 CZ_47 CE1_47 120.1 .
OAC_47 CAC_47 N_47 119.6 .
OAC_47 CAC_47 CAC2_47 120.7 .
N_47 CAC_47 CAC2_47 119.7 .
CME_47 OES_47 C_47 109.4 .
CAC_48 N_48 CA_48 122.1 .
N_48 CA_48 C_48 111.1 .
N_48 CA_48 CB_48 110.1 .
C_48 CA_48 CB_48 108.5 .
O_48 C_48 OES_48 122.0 .
O_48 C_48 CA_48 122.2 .
OES_48 C_48 CA_48 115.8 .
CG_48 CB_48 CA_48 116.6 .
CD2_48 CG_48 CD1_48 119.6 .
CD2_48 CG_48 CB_48 120.7 .
CD1_48 CG_48 CB_48 119.6 .
CE1_48 CD1_48 CG_48 120.2 .
CE2_48 CD2_48 CG_48 120.1 .
CD1_48 CE1_48 CZ_48 120.1 .
CD2_48 CE2_48 CZ_48 120.0 .
CE2_48 CZ_48 CE1_48 119.9 .
OAC_48 CAC_48 N_48 119.5 .
OAC_48 CAC_48 CAC2_48 120.8 .
N_48 CAC_48 CAC2_48 119.7 .
CME_48 OES_48 C_48 109.6 .
C_51 CA_51 N_51 116.2 .
C_51 CA_51 CB_51 122.4 .
N_51 CA_51 CB_51 102.5 .
CG_51 CB_51 CA_51 116.4 .
CD2_51 CG_51 CD1_51 119.6 .
CD2_51 CG_51 CB_51 120.8 .
CD1_51 CG_51 CB_51 119.6 .
CE1_51 CD1_51 CG_51 120.3 .
CE2_51 CD2_51 CG_51 120.1 .
CD1_51 CE1_51 CZ_51 119.8 .
CD2_51 CE2_51 CZ_51 120.0 .
CE1_51 CZ_51 CE2_51 120.2 .
CAC_51 N_51 CA_51 125.3 .
OAC_51 CAC_51 N_51 119.4 .
OAC_51 CAC_51 CAC2_51 121.0 .
N_51 CAC_51 CAC2_51 119.5 .
O_51 C_51 CA_51 127.3 .
O_51 C_51 OES_51 122.0 .
CA_51 C_51 OES_51 109.7 .
C_51 OES_51 CME_51 109.4 .
C_52 CA_52 N_52 116.3 .
C_52 CA_52 CB_52 122.4 .
N_52 CA_52 CB_52 102.5 .
CG_52 CB_52 CA_52 116.4 .
CD2_52 CG_52 CD1_52 119.7 .
CD2_52 CG_52 CB_52 120.8 .
CD1_52 CG_52 CB_52 119.5 .
CE1_52 CD1_52 CG_52 120.2 .
CE2_52 CD2_52 CG_52 120.1 .
CD1_52 CE1_52 CZ_52 119.9 .
CZ_52 CE2_52 CD2_52 120.0 .
CE1_52 CZ_52 CE2_52 120.2 .
CAC_52 N_52 CA_52 125.4 .
OAC_52 CAC_52 N_52 119.4 .
OAC_52 CAC_52 CAC2_52 121.0 .
N_52 CAC_52 CAC2_52 119.6 .
O_52 C_52 CA_52 127.2 .
O_52 C_52 OES_52 122.0 .
CA_52 C_52 OES_52 109.7 .
C_52 OES_52 CME_52 109.5 .

loop_
_geom_bond_atom_site_label_1
_geom_bond_atom_site_label_2
_geom_bond_distance
_geom_bond_site_symmetry_2
C1_1 O5_1 1.406(6) .
C1_1 O4_7 1.410(6) .
C1_1 C2_1 1.535(7) .
C2_1 O2_1 1.421(6) .
C2_1 C3_1 1.525(6) .
C3_1 O3_1 1.420(7) .
C3_1 C4_1 1.519(6) .
C4_1 O4_1 1.423(6) .
C4_1 C5_1 1.532(8) .
C5_1 O5_1 1.435(7) .
C5_1 C6_1 1.483(11) .
C6_1 O6B_1 1.17(3) .
C6_1 O6A_1 1.391(12) .
O4_1 C1_2 1.410(6) .
C1_2 O5_2 1.412(6) .
C1_2 C2_2 1.523(7) .
C2_2 O2_2 1.407(6) .
C2_2 C3_2 1.510(8) .
C3_2 O3_2 1.420(6) .
C3_2 C4_2 1.519(6) .
C4_2 O4_2 1.437(6) .
C4_2 C5_2 1.529(6) .
C5_2 O5_2 1.440(6) .
C5_2 C6_2 1.521(7) .
C6_2 O6_2 1.395(7) .
O4_2 C1_3 1.423(6) .
C1_3 O5_3 1.413(6) .
C1_3 C2_3 1.523(7) .
C2_3 O2_3 1.406(6) .
C2_3 C3_3 1.519(6) .
C3_3 O3_3 1.424(5) .
C3_3 C4_3 1.529(6) .
C4_3 O4_3 1.429(6) .
C4_3 C5_3 1.540(6) .
C5_3 O5_3 1.435(6) .
C5_3 C6_3 1.503(8) .
C6_3 O6_3 1.398(11) .
O4_3 C1_4 1.420(5) .
C1_4 O5_4 1.401(6) .
C1_4 C2_4 1.526(6) .
C2_4 O2_4 1.438(6) .
C2_4 C3_4 1.506(6) .
C3_4 O3_4 1.416(6) .
C3_4 C4_4 1.521(6) .
C4_4 O4_4 1.431(5) .
C4_4 C5_4 1.529(6) .
C5_4 O5_4 1.431(6) .
C5_4 C6_4 1.517(6) .
C6_4 O6_4 1.426(9) .
O4_4 C1_5 1.421(6) .
C1_5 O5_5 1.407(6) .
C1_5 C2_5 1.528(7) .
C2_5 O2_5 1.412(6) .
C2_5 C3_5 1.509(7) .
C3_5 O3_5 1.436(6) .
C3_5 C4_5 1.514(6) .
C4_5 O4_5 1.426(6) .
C4_5 C5_5 1.546(7) .
C5_5 O5_5 1.438(7) .
C5_5 C6_5 1.531(10) .
C6_5 O6A_5 1.394(16) .
C6_5 O6B_5 1.43(2) .
O4_5 C1_6 1.414(5) .
C1_6 O5_6 1.412(5) .
C1_6 C2_6 1.526(6) .
C2_6 O2_6 1.420(5) .
C2_6 C3_6 1.507(6) .
C3_6 O3_6 1.420(6) .
C3_6 C4_6 1.531(6) .
C4_6 O4_6 1.427(6) .
C4_6 C5_6 1.531(6) .
C5_6 O5_6 1.430(6) .
C5_6 C6_6 1.525(6) .
C6_6 O6_6 1.405(7) .
O4_6 C1_7 1.412(6) .
C1_7 O5_7 1.411(7) .
C1_7 C2_7 1.520(8) .
C2_7 O2_7 1.403(6) .
C2_7 C3_7 1.512(8) .
C3_7 O3_7 1.428(6) .
C3_7 C4_7 1.511(7) .
C4_7 O4_7 1.431(6) .
C4_7 C5_7 1.544(7) .
C5_7 O5_7 1.415(8) .
C5_7 C6_7 1.506(8) .
C6_7 O6_7 1.441(10) .
C1_8 O5_8 1.409(6) .
C1_8 O4_14 1.416(6) .
C1_8 C2_8 1.513(7) .
C2_8 O2_8 1.416(6) .
C2_8 C3_8 1.518(6) .
C3_8 O3_8 1.418(6) .
C3_8 C4_8 1.525(6) .
C4_8 O4_8 1.423(5) .
C4_8 C5_8 1.526(7) .
C5_8 O5_8 1.440(6) .
C5_8 C6_8 1.509(7) .
C6_8 O6_8 1.402(11) .
O4_8 C1_9 1.410(6) .
C1_9 O5_9 1.402(6) .
C1_9 C2_9 1.518(7) .
C2_9 O2_9 1.418(6) .
C2_9 C3_9 1.519(7) .
C3_9 O3_9 1.425(6) .
C3_9 C4_9 1.517(6) .
C4_9 O4_9 1.442(5) .
C4_9 C5_9 1.532(7) .
C5_9 O5_9 1.444(6) .
C5_9 C6_9 1.502(8) .
O4_9 C1_10 1.422(6) .
O6_9 C6_9 1.424(9) .
C1_10 O5_10 1.409(6) .
C1_10 C2_10 1.519(6) .
C2_10 O2_10 1.425(6) .
C2_10 C3_10 1.515(7) .
C3_10 O3_10 1.431(6) .
C3_10 C4_10 1.525(6) .
C4_10 O4_10 1.431(6) .
C4_10 C5_10 1.532(6) .
C5_10 O5_10 1.449(6) .
C5_10 C6_10 1.504(7) .
C6_10 O6_10 1.417(7) .
O4_10 C1_11 1.407(6) .
C1_11 O5_11 1.418(7) .
C1_11 C2_11 1.534(7) .
C2_11 O2_11 1.420(6) .
C2_11 C3_11 1.515(7) .
C3_11 O3_11 1.427(6) .
C3_11 C4_11 1.515(7) .
C4_11 O4_11 1.429(6) .
C4_11 C5_11 1.546(7) .
C5_11 O5_11 1.437(8) .
C5_11 C6_11 1.494(11) .
O4_11 C1_12 1.413(6) .
C6_11 O6A_11 1.412(13) .
C6_11 O6B_11 1.56(7) .
C1_12 O5_12 1.409(6) .
C1_12 C2_12 1.515(7) .
C2_12 O2_12 1.425(6) .
C2_12 C3_12 1.518(6) .
C3_12 O3_12 1.427(6) .
C3_12 C4_12 1.508(6) .
C4_12 O4_12 1.437(6) .
C4_12 C5_12 1.529(6) .
C5_12 O5_12 1.431(6) .
C5_12 C6_12 1.516(7) .
C6_12 O6_12 1.425(9) .
O4_12 C1_13 1.412(7) .
C1_13 O5_13 1.421(8) .
C1_13 C2_13 1.517(8) .
C2_13 O2_13 1.422(8) .
C2_13 C3_13 1.507(8) .
C3_13 O3_13 1.440(7) .
C3_13 C4_13 1.504(7) .
C4_13 O4_13 1.429(6) .
C4_13 C5_13 1.515(8) .
C5_13 O5_13 1.431(8) .
C5_13 C6B_13 1.516(15) .
C5_13 C6A_13 1.576(19) .
C6A_13 O6A_13 1.62(3) .
C6B_13 O6B_13 1.49(2) .
O4_13 C1_14 1.410(5) .
C1_14 O5_14 1.414(6) .
C1_14 C2_14 1.530(7) .
C2_14 O2_14 1.410(6) .
C2_14 C3_14 1.502(7) .
C3_14 O3_14 1.429(6) .
C3_14 C4_14 1.514(6) .
C4_14 O4_14 1.429(5) .
C4_14 C5_14 1.542(6) .
C5_14 O5_14 1.434(6) .
C5_14 C6_14 1.527(6) .
C6_14 O6_14 1.412(7) .
OA_15 OB_15 0.67(3) .
OB_20 OC_20 1.05(3) .
OA_21 OB_21 0.66(5) .
OB_21 OD_21 1.61(6) 1_565
OC_21 OD_21 0.81(3) .
OC_21 OE_21 1.55(6) 1_546
OD_21 OB_21 1.61(6) 1_545
OE_21 OF_21 0.92(5) .
OE_21 OC_21 1.55(6) 1_564
OB_25 OA_25 0.84(3) .
OC_26 OA_26 1.25(5) .
OA_26 OB_26 1.03(4) .
OA_26 OA_39 1.77(7) 1_455
OB_26 OD_26 1.77(6) .
OA_31 OB_31 0.710(17) .
OA_34 OB_34 0.776(19) .
OB_36 OA_36 0.88(2) .
OA_37 OB_37 0.69(3) .
OA_38 OC_38 1.04(6) .
OA_38 OB_38 1.22(3) .
OA_39 OB_39 1.14(6) .
OA_39 OA_26 1.77(7) 1_655
N_47 CAC_47 1.3117 .
N_47 CA_47 1.4593 .
CA_47 C_47 1.5135 .
CA_47 CB_47 1.5574 .
C_47 O_47 1.2572 .
C_47 OES_47 1.4313 .
CB_47 CG_47 1.5390 .
CG_47 CD2_47 1.3972 .
CG_47 CD1_47 1.3990 .
CD1_47 CE1_47 1.3895 .
CD2_47 CE2_47 1.3905 .
CE1_47 CZ_47 1.3958 .
CE2_47 CZ_47 1.3926 .
CAC2_47 CAC_47 1.5179 .
CAC_47 OAC_47 1.2374 .
OES_47 CME_47 1.4266 .
N_48 CAC_48 1.3140 .
N_48 CA_48 1.4533 .
CA_48 C_48 1.5112 .
CA_48 CB_48 1.5607 .
C_48 O_48 1.2577 .
C_48 OES_48 1.4296 .
CB_48 CG_48 1.5382 .
CG_48 CD2_48 1.3968 .
CG_48 CD1_48 1.3986 .
CD1_48 CE1_48 1.3883 .
CD2_48 CE2_48 1.3927 .
CE1_48 CZ_48 1.3960 .
CE2_48 CZ_48 1.3945 .
CAC2_48 CAC_48 1.5162 .
CAC_48 OAC_48 1.2380 .
OES_48 CME_48 1.4294 .
CA_51 C_51 1.3800 .
CA_51 N_51 1.4642 .
CA_51 CB_51 1.5585 .
CB_51 CG_51 1.5383 .
CG_51 CD2_51 1.3964 .
CG_51 CD1_51 1.3997 .
CD1_51 CE1_51 1.3901 .
CD2_51 CE2_51 1.3928 .
CE1_51 CZ_51 1.3930 .
CE2_51 CZ_51 1.3936 .
N_51 CAC_51 1.3170 .
CAC_51 OAC_51 1.2374 .
CAC_51 CAC2_51 1.5122 .
C_51 O_51 1.2626 .
C_51 OES_51 1.4293 .
OES_51 CME_51 1.4302 .
CA_52 C_52 1.3798 .
CA_52 N_52 1.4634 .
CA_52 CB_52 1.5586 .
CB_52 CG_52 1.5386 .
CG_52 CD2_52 1.3953 .
CG_52 CD1_52 1.3987 .
CD1_52 CE1_52 1.3913 .
CD2_52 CE2_52 1.3935 .
CE1_52 CZ_52 1.3927 .
CE2_52 CZ_52 1.3932 .
N_52 CAC_52 1.3160 .
CAC_52 OAC_52 1.2376 .
CAC_52 CAC2_52 1.5131 .
C_52 O_52 1.2639 .
C_52 OES_52 1.4287 .
OES_52 CME_52 1.4290 .
